data_7215186
loop_
_publ_author_name
'Cui, Keyu'
'Li, Fengyan'
'Xu, Lin'
'Wang, Yuchao'
'Sun, Zhixia'
'Fu, Honggang'

_publ_section_title
;
 A 3D all-inorganic architecture based on the [H2W12O42]10&#x2212;
 building block with different alkaline-earth metal linkers: crystal
 structures, surface photovoltage and photoluminescent properties
;
_journal_issue 23
_journal_name_full CrystEngComm
_journal_page_first 4721
_journal_paper_doi 10.1039/c3ce40222c
_journal_volume 15
_journal_year 2013
_chemical_formula_sum 'Ca2 H62 Na6 O72 W12'
_chemical_formula_weight 3638.80
_chemical_name_systematic
;
 ?
;
_space_group_IT_number 14
_symmetry_cell_setting monoclinic
_symmetry_space_group_name_Hall '-P 2yn'
_symmetry_space_group_name_H-M 'P 1 21/n 1'
_atom_sites_solution_hydrogens none
_atom_sites_solution_primary direct
_atom_sites_solution_secondary difmap
_audit_creation_method SHELXL-97
_cell_angle_alpha 90.00
_cell_angle_beta 109.455(6)
_cell_angle_gamma 90.00
_cell_formula_units_Z 2
_cell_length_a 15.4078(8)
_cell_length_b 11.8022(7)
_cell_length_c 18.1893(10)
_cell_measurement_temperature 293(2)
_cell_measurement_theta_max 29.19
_cell_measurement_theta_min 2.88
_cell_volume 3118.8(3)
_computing_cell_refinement 'SMART (Bruker, 2002)'
_computing_data_collection 'SMART (Bruker, 2002)'
_computing_data_reduction 'SAINT (Bruker, 2002)'
_computing_molecular_graphics 'DIAMOND (Brandenburg, 1999)'
_computing_publication_material SHELXTL
_computing_structure_refinement 'SHELXL-97 (Sheldrick, 1997)'
_computing_structure_solution 'SHELXS-97 (Sheldrick, 1990)'
_diffrn_ambient_temperature 293(2)
_diffrn_measured_fraction_theta_full 0.995
_diffrn_measured_fraction_theta_max 0.995
_diffrn_radiation_monochromator graphite
_diffrn_radiation_source 'fine-focus sealed tube'
_diffrn_radiation_type MoK\a
_diffrn_radiation_wavelength 0.71073
_diffrn_reflns_av_R_equivalents 0.0705
_diffrn_reflns_av_sigmaI/netI 0.1084
_diffrn_reflns_limit_h_max 15
_diffrn_reflns_limit_h_min -18
_diffrn_reflns_limit_k_max 14
_diffrn_reflns_limit_k_min -11
_diffrn_reflns_limit_l_max 21
_diffrn_reflns_limit_l_min -21
_diffrn_reflns_number 11834
_diffrn_reflns_theta_full 25.00
_diffrn_reflns_theta_max 25.00
_diffrn_reflns_theta_min 2.89
_exptl_absorpt_coefficient_mu 22.371
_exptl_absorpt_correction_T_max 1.000
_exptl_absorpt_correction_T_min 0.268
_exptl_absorpt_correction_type multi-scan
_exptl_absorpt_process_details '(SADABS; Bruker, 2002)'
_exptl_crystal_colour colorless
_exptl_crystal_density_diffrn 3.875
_exptl_crystal_density_method 'not measured'
_exptl_crystal_description prism
_exptl_crystal_F_000 3264
_exptl_crystal_size_max 0.212
_exptl_crystal_size_mid 0.112
_exptl_crystal_size_min 0.108
_refine_diff_density_max 2.488
_refine_diff_density_min -2.509
_refine_diff_density_rms 0.447
_refine_ls_extinction_method none
_refine_ls_goodness_of_fit_ref 0.970
_refine_ls_hydrogen_treatment none
_refine_ls_matrix_type full
_refine_ls_number_parameters 365
_refine_ls_number_reflns 5467
_refine_ls_number_restraints 0
_refine_ls_restrained_S_all 0.970
_refine_ls_R_factor_all 0.0859
_refine_ls_R_factor_gt 0.0502
_refine_ls_shift/su_max 0.001
_refine_ls_shift/su_mean 0.000
_refine_ls_structure_factor_coef Fsqd
_refine_ls_weighting_details 'calc w=1/[\s^2^(Fo^2^)+(0.0155P)^2^+0.0000P] where P=(Fo^2^+2Fc^2^)/3'
_refine_ls_weighting_scheme calc
_refine_ls_wR_factor_gt 0.0804
_refine_ls_wR_factor_ref 0.0918
_reflns_number_gt 3841
_reflns_number_total 5467
_reflns_threshold_expression >2sigma(I)
_cod_data_source_file c3ce40222c.cif
_cod_data_source_block 11
_cod_original_sg_symbol_H-M 'P 21/n'
_cod_original_formula_sum 'H62 Ca2 Na6 O72 W12'
_cod_database_code 7215186

loop_
_symmetry_equiv_pos_as_xyz
'x, y, z'
'-x+1/2, y+1/2, -z+1/2'
'-x, -y, -z'
'x-1/2, -y-1/2, z-1/2'

loop_
_atom_site_label
_atom_site_type_symbol
_atom_site_fract_x
_atom_site_fract_y
_atom_site_fract_z
_atom_site_U_iso_or_equiv
_atom_site_adp_type
_atom_site_occupancy
_atom_site_symmetry_multiplicity
_atom_site_calc_flag
O1 O 0.8831(7) 0.4359(10) -0.0437(6) 0.013(3) Uiso 1 1 d
O2 O 1.0344(7) 0.2982(11) -0.0219(6) 0.018(3) Uani 1 1 d
O3 O 1.0065(7) 0.4040(10) 0.1032(6) 0.014(3) Uiso 1 1 d
O4 O 0.9844(7) 0.1656(10) 0.0813(6) 0.011(3) Uiso 1 1 d
O5 O 0.8214(7) 0.0536(11) 0.0493(6) 0.016(3) Uani 1 1 d
O6 O 1.0636(7) 0.0029(10) 0.1847(6) 0.014(3) Uiso 1 1 d
O7 O 1.1102(7) 0.3386(11) -0.1407(6) 0.015(3) Uani 1 1 d
O8 O 1.0975(7) 0.1022(11) -0.1582(6) 0.014(3) Uani 1 1 d
O9 O 0.9445(7) 0.2158(10) -0.1622(6) 0.013(3) Uiso 1 1 d
O10 O 1.1811(7) 0.1793(11) -0.0187(6) 0.014(3) Uiso 1 1 d
O11 O 0.9829(7) -0.0751(10) 0.0565(6) 0.011(3) Uiso 1 1 d
O12 O 1.3397(8) 0.0821(11) -0.0213(7) 0.023(3) Uani 1 1 d
O13 O 1.1614(7) 0.0250(10) 0.0872(6) 0.010(3) Uiso 1 1 d
O14 O 1.1601(7) -0.2943(10) -0.0583(6) 0.012(3) Uani 1 1 d
O15 O 1.3253(8) -0.1996(12) -0.0547(7) 0.026(3) Uani 1 1 d
O16 O 1.3143(8) -0.3087(11) 0.0701(7) 0.021(3) Uani 1 1 d
O17 O 1.3086(7) -0.0809(10) 0.0748(6) 0.012(3) Uiso 1 1 d
O19 O 1.2281(8) -0.1130(11) 0.2150(6) 0.015(3) Uiso 1 1 d
O20 O 0.9175(8) 0.1301(12) 0.2013(7) 0.024(3) Uani 1 1 d
O21 O 1.3242(8) 0.1426(11) 0.1179(6) 0.019(3) Uani 1 1 d
O22 O 1.1454(7) -0.1994(11) 0.0619(6) 0.016(3) Uani 1 1 d
OW1 O 1.0671(7) 0.3434(11) 0.2825(6) 0.022(3) Uani 1 1 d
OW2 O 0.8453(8) 0.3766(12) 0.2060(7) 0.028(3) Uani 1 1 d
OW3 O 0.8879(7) 0.4169(10) -0.2287(6) 0.014(3) Uani 1 1 d
OW4 O 1.5154(9) 0.4056(12) -0.1250(7) 0.032(4) Uani 1 1 d
OW5 O 1.4756(11) 0.6348(14) -0.0458(8) 0.047(4) Uani 1 1 d
OW6 O 1.3172(10) 0.5295(14) -0.2135(8) 0.045(4) Uani 1 1 d
OW7 O 1.2603(9) 0.4783(14) -0.0435(8) 0.040(4) Uani 1 1 d
OW8 O 0.7307(10) 0.6280(13) -0.0935(8) 0.036(4) Uani 1 1 d
OW9 O 0.7097(8) 0.4131(11) -0.1932(6) 0.020(3) Uani 1 1 d
OW10 O 0.9786(9) 0.5868(14) 0.3342(8) 0.040(4) Uani 1 1 d
OW11 O 0.9899(8) 0.3947(13) 0.4274(8) 0.038(4) Uani 1 1 d
OW12 O 0.8193(9) 0.2288(13) 0.3664(8) 0.036(4) Uani 1 1 d
OW13 O 1.2990(10) -0.1616(17) -0.2157(8) 0.062(6) Uani 1 1 d
OW14 O 0.8420(9) 0.7520(11) -0.1753(6) 0.026(3) Uani 1 1 d
OW15 O 0.9645(10) 0.1340(16) -0.3240(7) 0.052(5) Uani 1 1 d
Na1 Na 0.9689(5) 0.4966(7) 0.2114(4) 0.0232(18) Uani 1 1 d
Na2 Na 0.9384(5) 0.2603(7) 0.3105(4) 0.032(2) Uani 1 1 d
Na3 Na 1.3996(5) 0.4484(8) -0.0715(5) 0.041(2) Uani 1 1 d
Ca1 Ca 0.8309(2) 0.5522(3) -0.1574(2) 0.0165(9) Uani 1 1 d
W1 W 0.94160(4) 0.05761(7) 0.12909(4) 0.01016(18) Uani 1 1 d
W2 W 1.07198(5) 0.22247(7) -0.10347(4) 0.01087(18) Uani 1 1 d
W3 W 1.25961(5) -0.20503(7) 0.00547(4) 0.01209(18) Uani 1 1 d
W4 W 0.94166(5) 0.32873(7) 0.01931(4) 0.01029(18) Uani 1 1 d
W5 W 1.26618(5) 0.06921(7) 0.03176(4) 0.01215(18) Uani 1 1 d
W6 W 1.13040(5) -0.09275(6) 0.13322(4) 0.00956(18) Uani 1 1 d

loop_
_atom_site_aniso_label
_atom_site_aniso_U_11
_atom_site_aniso_U_22
_atom_site_aniso_U_33
_atom_site_aniso_U_23
_atom_site_aniso_U_13
_atom_site_aniso_U_12
O2 0.012(6) 0.025(9) 0.017(6) 0.010(6) 0.003(5) 0.001(6)
O5 0.011(6) 0.030(9) 0.003(6) -0.001(6) -0.001(5) -0.007(6)
O7 0.003(6) 0.032(9) 0.013(6) 0.001(6) 0.004(5) 0.000(6)
O8 0.007(6) 0.022(8) 0.016(6) 0.005(6) 0.006(5) 0.006(6)
O12 0.015(6) 0.019(8) 0.032(7) 0.006(6) 0.004(6) -0.007(6)
O14 0.008(6) 0.014(8) 0.015(6) 0.002(5) 0.005(5) -0.005(5)
O15 0.019(7) 0.025(9) 0.032(7) 0.009(6) 0.005(6) -0.006(6)
O16 0.015(7) 0.018(9) 0.031(7) 0.008(6) 0.010(6) -0.001(6)
O20 0.010(6) 0.029(9) 0.026(7) -0.007(6) -0.004(6) -0.005(6)
O21 0.014(6) 0.025(9) 0.015(6) -0.003(6) 0.000(5) 0.003(6)
O22 0.007(6) 0.022(8) 0.019(6) 0.003(6) 0.003(5) -0.005(6)
OW1 0.010(6) 0.028(9) 0.018(7) 0.003(6) -0.008(5) -0.008(6)
OW2 0.030(8) 0.036(10) 0.016(7) 0.004(6) 0.005(6) 0.003(7)
OW3 0.017(6) 0.011(8) 0.015(6) -0.003(5) 0.007(5) -0.007(6)
OW4 0.029(8) 0.033(10) 0.040(8) -0.002(7) 0.020(7) 0.011(7)
OW5 0.062(10) 0.046(12) 0.037(9) -0.007(8) 0.020(8) -0.010(9)
OW6 0.043(9) 0.051(12) 0.045(9) 0.002(8) 0.021(8) 0.009(9)
OW7 0.032(8) 0.043(11) 0.042(9) -0.002(8) 0.010(7) -0.009(8)
OW8 0.049(9) 0.034(10) 0.043(9) -0.004(7) 0.037(8) -0.012(8)
OW9 0.018(6) 0.021(8) 0.019(6) 0.009(6) 0.005(5) -0.004(6)
OW10 0.038(8) 0.051(12) 0.036(8) -0.008(8) 0.019(7) 0.009(8)
OW11 0.017(7) 0.049(11) 0.042(9) -0.011(8) 0.003(7) -0.005(7)
OW12 0.032(8) 0.032(10) 0.047(9) 0.004(7) 0.016(7) -0.008(8)
OW13 0.051(10) 0.111(17) 0.019(8) 0.019(9) 0.003(7) -0.028(11)
OW14 0.040(8) 0.014(8) 0.017(7) -0.001(6) 0.002(6) -0.006(7)
OW15 0.057(10) 0.086(15) 0.016(7) -0.006(8) 0.014(7) -0.011(10)
Na1 0.020(4) 0.019(5) 0.028(4) 0.003(4) 0.006(3) -0.002(4)
Na2 0.033(5) 0.029(5) 0.036(5) -0.001(4) 0.012(4) -0.006(4)
Na3 0.031(5) 0.055(7) 0.042(5) -0.002(5) 0.018(4) 0.001(5)
Ca1 0.0157(19) 0.014(2) 0.0151(18) 0.0038(16) -0.0008(15) -0.0003(17)
W1 0.0095(3) 0.0117(4) 0.0079(3) -0.0007(3) 0.0010(3) 0.0006(3)
W2 0.0102(4) 0.0114(4) 0.0099(4) 0.0019(3) 0.0020(3) -0.0003(3)
W3 0.0100(4) 0.0127(5) 0.0123(4) 0.0003(3) 0.0021(3) 0.0005(3)
W4 0.0093(4) 0.0109(4) 0.0089(3) 0.0001(3) 0.0009(3) -0.0003(3)
W5 0.0099(3) 0.0130(4) 0.0117(4) -0.0001(3) 0.0012(3) -0.0015(3)
W6 0.0085(3) 0.0112(4) 0.0071(3) -0.0004(3) 0.0001(3) -0.0007(3)

loop_
_atom_type_symbol
_atom_type_description
_atom_type_scat_dispersion_real
_atom_type_scat_dispersion_imag
_atom_type_scat_source
O O 0.0106 0.0060 'International Tables Vol C Tables 4.2.6.8 and 6.1.1.4'
Na Na 0.0362 0.0249 'International Tables Vol C Tables 4.2.6.8 and 6.1.1.4'
Ca Ca 0.2262 0.3064 'International Tables Vol C Tables 4.2.6.8 and 6.1.1.4'
W W -0.8490 6.8722 'International Tables Vol C Tables 4.2.6.8 and 6.1.1.4'
H H 0.0000 0.0000 'International Tables Vol C Tables 4.2.6.8 and 6.1.1.4'

loop_
_geom_angle_atom_site_label_1
_geom_angle_atom_site_label_2
_geom_angle_atom_site_label_3
_geom_angle
_geom_angle_site_symmetry_1
_geom_angle_site_symmetry_3
W4 O1 Ca1 159.7(6) . .
W4 O2 W2 148.0(7) . .
W4 O3 Ca1 132.2(6) . 3_765
W4 O3 Na1 134.0(6) . .
Ca1 O3 Na1 93.8(4) 3_765 .
W1 O4 W4 140.5(6) . .
W1 O5 W5 138.1(7) . 3_755
W1 O5 W3 124.9(6) . 3_755
W5 O5 W3 95.9(4) 3_755 3_755
W1 O6 W6 121.2(5) . .
W2 O7 Na1 132.2(5) . 3_765
W2 O8 W1 115.0(5) . 3_755
W2 O9 W6 117.0(5) . 3_755
W5 O10 W2 149.5(7) . .
W2 O11 W6 97.1(4) 3_755 .
W2 O11 W1 95.8(4) 3_755 .
W6 O11 W1 97.2(4) . .
W6 O13 W5 138.4(6) . .
W3 O14 W4 118.2(5) . 3_755
W3 O17 W5 115.0(5) . .
W6 O19 Ca1 150.8(7) . 4_666
W1 O20 Na2 159.2(7) . .
W6 O22 W4 136.9(6) . 3_755
W6 O22 W3 127.8(6) . .
W4 O22 W3 93.7(4) 3_755 .
Na2 OW1 Na1 90.3(5) . .
Na1 OW2 Na2 92.9(5) . .
Na1 OW3 Ca1 97.7(5) 3_765 .
Na3 OW4 Na2 93.4(5) . 4_665
Na3 OW5 Na3 89.6(6) . 3_865
Na2 OW12 Na3 89.3(5) . 4_566
OW2 Na1 OW3 167.8(6) . 3_765
OW2 Na1 O7 101.8(5) . 3_765
OW3 Na1 O7 90.4(5) 3_765 3_765
OW2 Na1 OW10 95.9(5) . .
OW3 Na1 OW10 85.4(5) 3_765 .
O7 Na1 OW10 90.1(5) 3_765 .
OW2 Na1 OW1 85.8(5) . .
OW3 Na1 OW1 82.1(5) 3_765 .
O7 Na1 OW1 172.4(5) 3_765 .
OW10 Na1 OW1 90.0(5) . .
OW2 Na1 O3 95.8(5) . .
OW3 Na1 O3 80.9(4) 3_765 .
O7 Na1 O3 98.2(4) 3_765 .
OW10 Na1 O3 164.0(5) . .
OW1 Na1 O3 80.0(4) . .
OW2 Na1 Na2 44.1(3) . .
OW3 Na1 Na2 124.6(4) 3_765 .
O7 Na1 Na2 142.8(4) 3_765 .
OW10 Na1 Na2 81.4(4) . .
OW1 Na1 Na2 44.6(3) . .
O3 Na1 Na2 99.6(4) . .
OW2 Na1 Ca1 130.7(4) . 3_765
OW3 Na1 Ca1 41.6(3) 3_765 3_765
O7 Na1 Ca1 108.1(3) 3_765 3_765
OW10 Na1 Ca1 121.8(4) . 3_765
OW1 Na1 Ca1 65.6(3) . 3_765
O3 Na1 Ca1 42.5(3) . 3_765
Na2 Na1 Ca1 107.1(2) . 3_765
OW4 Na2 OW2 158.3(6) 4_566 .
OW4 Na2 OW12 89.4(5) 4_566 .
OW2 Na2 OW12 94.9(5) . .
OW4 Na2 OW1 97.4(5) 4_566 .
OW2 Na2 OW1 85.2(5) . .
OW12 Na2 OW1 161.5(6) . .
OW4 Na2 O20 78.1(5) 4_566 .
OW2 Na2 O20 80.4(5) . .
OW12 Na2 O20 109.5(5) . .
OW1 Na2 O20 88.8(5) . .
OW4 Na2 OW11 97.7(5) 4_566 .
OW2 Na2 OW11 104.0(6) . .
OW12 Na2 OW11 79.3(5) . .
OW1 Na2 OW11 82.8(5) . .
O20 Na2 OW11 170.1(5) . .
OW4 Na2 Na1 142.3(4) 4_566 .
OW2 Na2 Na1 43.0(4) . .
OW12 Na2 Na1 127.2(5) . .
OW1 Na2 Na1 45.1(3) . .
O20 Na2 Na1 95.1(4) . .
OW11 Na2 Na1 82.7(4) . .
OW4 Na2 Na3 43.0(3) 4_566 4_566
OW2 Na2 Na3 136.2(4) . 4_566
OW12 Na2 Na3 46.5(4) . 4_566
OW1 Na2 Na3 138.3(4) . 4_566
O20 Na2 Na3 93.0(4) . 4_566
OW11 Na2 Na3 89.8(4) . 4_566
Na1 Na2 Na3 171.4(3) . 4_566
OW4 Na3 OW7 167.8(6) . .
OW4 Na3 OW5 83.8(6) . .
OW7 Na3 OW5 103.4(6) . .
OW4 Na3 OW12 87.9(5) . 4_665
OW7 Na3 OW12 82.8(5) . 4_665
OW5 Na3 OW12 165.0(6) . 4_665
OW4 Na3 OW5 78.4(5) . 3_865
OW7 Na3 OW5 111.0(5) . 3_865
OW5 Na3 OW5 90.4(6) . 3_865
OW12 Na3 OW5 100.2(6) 4_665 3_865
OW4 Na3 OW6 81.8(5) . .
OW7 Na3 OW6 89.0(5) . .
OW5 Na3 OW6 84.6(6) . .
OW12 Na3 OW6 81.8(5) 4_665 .
OW5 Na3 OW6 160.0(5) 3_865 .
OW4 Na3 Na2 43.7(4) . 4_665
OW7 Na3 Na2 126.3(5) . 4_665
OW5 Na3 Na2 125.9(5) . 4_665
OW12 Na3 Na2 44.2(4) 4_665 4_665
OW5 Na3 Na2 90.4(4) 3_865 4_665
OW6 Na3 Na2 77.1(4) . 4_665
OW4 Na3 Na3 77.3(4) . 3_865
OW7 Na3 Na3 114.8(5) . 3_865
OW5 Na3 Na3 46.2(4) . 3_865
OW12 Na3 Na3 143.3(6) 4_665 3_865
OW5 Na3 Na3 44.2(4) 3_865 3_865
OW6 Na3 Na3 127.7(5) . 3_865
Na2 Na3 Na3 114.5(4) 4_665 3_865
O1 Ca1 OW14 131.7(4) . .
O1 Ca1 OW8 83.1(4) . .
OW14 Ca1 OW8 77.6(5) . .
O1 Ca1 OW3 90.4(4) . .
OW14 Ca1 OW3 121.7(4) . .
OW8 Ca1 OW3 157.2(5) . .
O1 Ca1 OW9 81.3(4) . .
OW14 Ca1 OW9 135.9(4) . .
OW8 Ca1 OW9 79.5(5) . .
OW3 Ca1 OW9 77.9(4) . .
O1 Ca1 O3 76.5(4) . 3_765
OW14 Ca1 O3 74.6(4) . 3_765
OW8 Ca1 O3 118.0(4) . 3_765
OW3 Ca1 O3 81.2(4) . 3_765
OW9 Ca1 O3 149.3(5) . 3_765
O1 Ca1 O19 156.5(4) . 4_565
OW14 Ca1 O19 68.5(4) . 4_565
OW8 Ca1 O19 91.8(4) . 4_565
OW3 Ca1 O19 85.4(4) . 4_565
OW9 Ca1 O19 75.2(4) . 4_565
O3 Ca1 O19 125.4(4) 3_765 4_565
O1 Ca1 Na1 94.2(3) . 3_765
OW14 Ca1 Na1 90.8(4) . 3_765
OW8 Ca1 Na1 161.2(4) . 3_765
OW3 Ca1 Na1 40.7(3) . 3_765
OW9 Ca1 Na1 118.5(3) . 3_765
O3 Ca1 Na1 43.7(3) 3_765 3_765
O19 Ca1 Na1 97.6(3) 4_565 3_765
O1 Ca1 W4 70.9(3) . 3_765
OW14 Ca1 W4 68.7(3) . 3_765
OW8 Ca1 W4 98.1(4) . 3_765
OW3 Ca1 W4 100.3(3) . 3_765
OW9 Ca1 W4 152.2(3) . 3_765
O3 Ca1 W4 19.9(3) 3_765 3_765
O19 Ca1 W4 132.6(3) 4_565 3_765
Na1 Ca1 W4 63.63(13) 3_765 3_765
O20 W1 O4 103.1(6) . .
O20 W1 O6 100.8(5) . .
O4 W1 O6 92.4(5) . .
O20 W1 O5 100.9(5) . .
O4 W1 O5 93.9(5) . .
O6 W1 O5 155.3(5) . .
O20 W1 O8 95.8(5) . 3_755
O4 W1 O8 161.0(5) . 3_755
O6 W1 O8 83.0(5) . 3_755
O5 W1 O8 83.3(5) . 3_755
O20 W1 O11 165.1(5) . .
O4 W1 O11 89.4(4) . .
O6 W1 O11 70.2(4) . .
O5 W1 O11 86.0(4) . .
O8 W1 O11 71.8(4) 3_755 .
O7 W2 O8 103.8(5) . .
O7 W2 O9 103.7(5) . .
O8 W2 O9 91.8(5) . .
O7 W2 O10 101.7(5) . .
O8 W2 O10 86.7(5) . .
O9 W2 O10 154.1(5) . .
O7 W2 O2 99.2(5) . .
O8 W2 O2 156.7(5) . .
O9 W2 O2 86.2(4) . .
O10 W2 O2 85.1(4) . .
O7 W2 O11 177.8(4) . 3_755
O8 W2 O11 77.4(4) . 3_755
O9 W2 O11 74.3(4) . 3_755
O10 W2 O11 80.1(4) . 3_755
O2 W2 O11 79.7(5) . 3_755
O16 W3 O15 101.8(6) . .
O16 W3 O14 97.8(5) . .
O15 W3 O14 99.1(5) . .
O16 W3 O17 95.6(5) . .
O15 W3 O17 101.8(5) . .
O14 W3 O17 152.3(5) . .
O16 W3 O5 163.6(5) . 3_755
O15 W3 O5 92.6(5) . 3_755
O14 W3 O5 87.4(4) . 3_755
O17 W3 O5 73.7(4) . 3_755
O16 W3 O22 89.4(5) . .
O15 W3 O22 167.3(5) . .
O14 W3 O22 73.1(4) . .
O17 W3 O22 82.9(4) . .
O5 W3 O22 77.2(4) 3_755 .
O1 W4 O3 102.9(5) . .
O1 W4 O2 100.1(5) . .
O3 W4 O2 99.0(5) . .
O1 W4 O14 94.9(5) . 3_755
O3 W4 O14 94.7(5) . 3_755
O2 W4 O14 156.7(5) . 3_755
O1 W4 O4 164.8(5) . .
O3 W4 O4 90.6(5) . .
O2 W4 O4 84.2(5) . .
O14 W4 O4 77.0(4) 3_755 .
O1 W4 O22 89.8(5) . 3_755
O3 W4 O22 163.7(5) . 3_755
O2 W4 O22 88.5(5) . 3_755
O14 W4 O22 73.8(4) 3_755 3_755
O4 W4 O22 75.7(4) . 3_755
O1 W4 Ca1 109.0(4) . 3_765
O3 W4 Ca1 27.9(3) . 3_765
O2 W4 Ca1 71.2(4) . 3_765
O14 W4 Ca1 120.3(3) 3_755 3_765
O4 W4 Ca1 86.2(3) . 3_765
O22 W4 Ca1 154.2(3) 3_755 3_765
O12 W5 O21 102.9(6) . .
O12 W5 O10 98.6(5) . .
O21 W5 O10 99.3(5) . .
O12 W5 O17 96.3(5) . .
O21 W5 O17 95.0(5) . .
O10 W5 O17 156.5(5) . .
O12 W5 O5 93.1(5) . 3_755
O21 W5 O5 161.5(5) . 3_755
O10 W5 O5 87.4(5) . 3_755
O17 W5 O5 73.7(4) . 3_755
O12 W5 O13 169.6(5) . .
O21 W5 O13 86.7(5) . .
O10 W5 O13 83.6(4) . .
O17 W5 O13 78.7(4) . .
O5 W5 O13 76.9(4) 3_755 .
O19 W6 O13 102.7(5) . .
O19 W6 O22 103.2(5) . .
O13 W6 O22 94.9(5) . .
O19 W6 O6 96.4(5) . .
O13 W6 O6 92.4(5) . .
O22 W6 O6 157.0(5) . .
O19 W6 O9 94.8(5) . 3_755
O13 W6 O9 162.0(4) . 3_755
O22 W6 O9 84.9(5) . 3_755
O6 W6 O9 81.6(5) . 3_755
O19 W6 O11 161.7(4) . .
O13 W6 O11 90.5(4) . .
O22 W6 O11 88.0(4) . .
O6 W6 O11 70.1(4) . .
O9 W6 O11 71.5(4) 3_755 .

loop_
_geom_bond_atom_site_label_1
_geom_bond_atom_site_label_2
_geom_bond_distance
_geom_bond_site_symmetry_2
O1 W4 1.742(11) .
O1 Ca1 2.388(11) .
O2 W4 1.857(11) .
O2 W2 1.976(11) .
O3 W4 1.761(11) .
O3 Ca1 2.423(11) 3_765
O3 Na1 2.482(13) .
O4 W1 1.788(11) .
O4 W4 2.217(11) .
O5 W1 1.936(10) .
O5 W5 2.184(11) 3_755
O5 W3 2.218(12) 3_755
O6 W1 1.926(11) .
O6 W6 1.962(11) .
O7 W2 1.717(12) .
O7 Na1 2.425(14) 3_765
O8 W2 1.850(12) .
O8 W1 2.100(12) 3_755
O9 W2 1.900(11) .
O9 W6 2.031(11) 3_755
O10 W5 1.856(12) .
O10 W2 1.934(11) .
O11 W2 2.225(11) 3_755
O11 W6 2.246(10) .
O11 W1 2.271(11) .
O12 W5 1.723(12) .
O13 W6 1.769(11) .
O13 W5 2.232(10) .
O14 W3 1.903(11) .
O14 W4 1.966(10) 3_755
O15 W3 1.721(12) .
O16 W3 1.712(12) .
O17 W3 1.916(11) .
O17 W5 1.959(12) .
O19 W6 1.745(11) .
O19 Ca1 2.442(11) 4_666
O20 W1 1.709(12) .
O20 Na2 2.446(14) .
O21 W5 1.752(11) .
O22 W6 1.876(12) .
O22 W4 2.234(12) 3_755
O22 W3 2.315(11) .
OW1 Na2 2.414(14) .
OW1 Na1 2.434(14) .
OW2 Na1 2.349(15) .
OW2 Na2 2.396(14) .
OW3 Na1 2.355(13) 3_765
OW3 Ca1 2.400(12) .
OW4 Na3 2.353(14) .
OW4 Na2 2.385(16) 4_665
OW5 Na3 2.462(19) .
OW5 Na3 2.546(17) 3_865
OW6 Na3 2.648(16) .
OW7 Na3 2.391(16) .
OW8 Ca1 2.394(13) .
OW9 Ca1 2.408(12) .
OW10 Na1 2.433(15) .
OW11 Na2 2.558(16) .
OW12 Na2 2.405(15) .
OW12 Na3 2.499(17) 4_566
OW14 Ca1 2.394(13) .
Na1 OW3 2.355(13) 3_765
Na1 O7 2.425(14) 3_765
Na1 Na2 3.437(11) .
Na1 Ca1 3.581(8) 3_765
Na2 OW4 2.385(16) 4_566
Na2 Na3 3.447(12) 4_566
Na3 OW12 2.499(17) 4_665
Na3 OW5 2.546(17) 3_865
Na3 Na2 3.447(12) 4_665
Na3 Na3 3.530(16) 3_865
Ca1 O3 2.423(11) 3_765
Ca1 O19 2.442(11) 4_565
Ca1 Na1 3.581(8) 3_765
Ca1 W4 3.834(4) 3_765
W1 O8 2.100(12) 3_755
W2 O11 2.225(11) 3_755
W3 O5 2.218(12) 3_755
W4 O14 1.966(10) 3_755
W4 O22 2.234(12) 3_755
W4 Ca1 3.834(4) 3_765
W5 O5 2.184(11) 3_755
W6 O9 2.031(11) 3_755
